data_7244256
loop_
_publ_author_name
'Yamada, Shigeyuki'
'Kobayashi, Kazuki'
'Morita, Masato'
'Konno, Tsutomu'

_publ_section_title
;
 D--\p--A-type fluorinated tolanes with a diphenylamino group: crystal
 polymorphism formation and photophysical behavior
;
_journal_name_full CrystEngComm
_journal_paper_doi 10.1039/D1CE01671G
_journal_year 2022
_chemical_formula_moiety 'C27 H18 N2'
_chemical_formula_sum 'C27 H18 N2'
_chemical_formula_weight 370.43
_space_group_crystal_system triclinic
_space_group_IT_number 2
_space_group_name_Hall '-P 1'
_space_group_name_H-M_alt 'P -1'
_atom_sites_solution_hydrogens geom
_atom_sites_solution_primary dual
_audit_creation_date 2021-07-12
_audit_creation_method
;
Olex2 1.3
(compiled 2020.11.12 svn.r5f609507 for OlexSys, GUI svn.r6272)
;
_audit_update_record
;
2021-12-15 deposited with the CCDC.	2022-01-17 downloaded from the CCDC.
;
_cell_angle_alpha 76.568(3)
_cell_angle_beta 78.786(4)
_cell_angle_gamma 73.558(4)
_cell_formula_units_Z 2
_cell_length_a 7.6818(4)
_cell_length_b 9.1974(3)
_cell_length_c 15.4502(5)
_cell_measurement_reflns_used 6164
_cell_measurement_temperature 297
_cell_measurement_theta_max 26.7250
_cell_measurement_theta_min 2.4370
_cell_volume 1008.58(7)
_computing_cell_refinement 'CrysAlisPro 1.171.39.43a (Rigaku OD, 2018)'
_computing_data_collection 'CrysAlisPro 1.171.39.43a (Rigaku OD, 2018)'
_computing_data_reduction 'CrysAlisPro 1.171.39.43a (Rigaku OD, 2018)'
_computing_molecular_graphics 'Olex2 1.3 (Dolomanov et al., 2009)'
_computing_publication_material 'Olex2 1.3 (Dolomanov et al., 2009)'
_computing_structure_refinement 'SHELXL 2018/3 (Sheldrick, 2015)'
_computing_structure_solution 'SHELXT 2018/2 (Sheldrick, 2018)'
_diffrn_ambient_temperature 297
_diffrn_detector 'CCD plate'
_diffrn_measured_fraction_theta_full 0.999
_diffrn_measured_fraction_theta_max 0.996
_diffrn_measurement_details
;
List of Runs (angles in degrees, time in seconds):

  # Type    Start    End  Width  t~exp~   \w     \q     \k     \f   Frames
#--------------------------------------------------------------------------
  1  \w      8.00  33.00   0.25    0.80    --    5.00  57.00 -60.00  100
  2  \w     10.00  67.00   0.25    0.80    --    5.00  19.00 150.00  228
  3  \w    -60.00 -33.00   0.25    0.80    --    5.00  19.00 150.00  108
  4  \w    -53.00  49.00   0.25    0.80    --  -11.60  76.00-120.00  408
  5  \w    -52.00  47.00   0.25    0.80    --  -11.60  76.00   0.00  396
  6  \w    -53.00  16.00   0.25    0.80    --  -11.60  76.00 120.00  276
  7  \w     48.00  75.00   0.25    0.80    --  -11.60  57.00-180.00  108
  8  \w    -44.00 -18.00   0.25    0.80    --  -11.60  76.00 -90.00  104
  9  \w    -15.00  12.00   0.25    0.80    --  -11.60  76.00 -90.00  108
 10  \w    -44.00   7.00   0.25    0.80    --  -11.60  57.00-180.00  204
;
_diffrn_measurement_device 'four-circle diffractometer'
_diffrn_measurement_device_type 'XtaLAB AFC11 (RINC): Kappa single'
_diffrn_measurement_method '\w scans'
_diffrn_orient_matrix_type 'CrysAlisPro convention (1999,Acta A55,543-557)'
_diffrn_orient_matrix_UB_11 0.0156967000
_diffrn_orient_matrix_UB_12 0.0534758000
_diffrn_orient_matrix_UB_13 -0.0400910000
_diffrn_orient_matrix_UB_21 -0.0331315000
_diffrn_orient_matrix_UB_22 0.0613724000
_diffrn_orient_matrix_UB_23 0.0242140000
_diffrn_orient_matrix_UB_31 0.0900225000
_diffrn_orient_matrix_UB_32 -0.0087778000
_diffrn_orient_matrix_UB_33 0.0088015000
_diffrn_radiation_monochromator mirror
_diffrn_radiation_probe x-ray
_diffrn_radiation_type 'Mo K\a'
_diffrn_radiation_wavelength 0.71073
_diffrn_reflns_av_R_equivalents 0.0192
_diffrn_reflns_av_unetI/netI 0.0203
_diffrn_reflns_Laue_measured_fraction_full 0.999
_diffrn_reflns_Laue_measured_fraction_max 0.996
_diffrn_reflns_limit_h_max 9
_diffrn_reflns_limit_h_min -9
_diffrn_reflns_limit_k_max 11
_diffrn_reflns_limit_k_min -11
_diffrn_reflns_limit_l_max 20
_diffrn_reflns_limit_l_min -18
_diffrn_reflns_number 14254
_diffrn_reflns_point_group_measured_fraction_full 0.999
_diffrn_reflns_point_group_measured_fraction_max 0.996
_diffrn_reflns_theta_full 25.242
_diffrn_reflns_theta_max 27.478
_diffrn_reflns_theta_min 2.351
_diffrn_source 'Rotating-anode X-ray tube'
_diffrn_source_type 'Rigaku (Mo) X-ray Source'
_exptl_absorpt_coefficient_mu 0.072
_exptl_absorpt_correction_T_max 1.00000
_exptl_absorpt_correction_T_min 0.89228
_exptl_absorpt_correction_type multi-scan
_exptl_absorpt_process_details
;
CrysAlisPro 1.171.39.43a (Rigaku Oxford Diffraction, 2018)
Empirical absorption correction using spherical harmonics,
 implemented in SCALE3 ABSPACK scaling algorithm.
;
_exptl_crystal_colour colourless
_exptl_crystal_colour_primary colourless
_exptl_crystal_density_diffrn 1.220
_exptl_crystal_description block
_exptl_crystal_F_000 388
_exptl_crystal_size_max 0.681
_exptl_crystal_size_mid 0.404
_exptl_crystal_size_min 0.283
_refine_diff_density_max 0.123
_refine_diff_density_min -0.109
_refine_diff_density_rms 0.026
_refine_ls_extinction_coef 0.061(5)
_refine_ls_extinction_expression Fc^*^=kFc[1+0.001xFc^2^\l^3^/sin(2\q)]^-1/4^
_refine_ls_extinction_method 'SHELXL-2018/3 (Sheldrick 2018)'
_refine_ls_goodness_of_fit_ref 1.089
_refine_ls_hydrogen_treatment constr
_refine_ls_matrix_type full
_refine_ls_number_parameters 263
_refine_ls_number_reflns 4588
_refine_ls_number_restraints 0
_refine_ls_restrained_S_all 1.089
_refine_ls_R_factor_all 0.0572
_refine_ls_R_factor_gt 0.0409
_refine_ls_shift/su_max 0.000
_refine_ls_shift/su_mean 0.000
_refine_ls_structure_factor_coef Fsqd
_refine_ls_weighting_details 'w=1/[\s^2^(Fo^2^)+(0.0547P)^2^+0.0543P] where P=(Fo^2^+2Fc^2^)/3'
_refine_ls_weighting_scheme calc
_refine_ls_wR_factor_gt 0.1105
_refine_ls_wR_factor_ref 0.1201
_reflns_Friedel_coverage 0.000
_reflns_number_gt 3275
_reflns_number_total 4588
_reflns_threshold_expression 'I > 2\s(I)'
_cod_data_source_file d1ce01671g2.cif
_cod_data_source_block nph2-4h-cn_kb5
_cod_original_cell_volume 1008.58(8)
_cod_database_code 7244256
_shelx_shelxl_version_number 2018/3
_chemical_oxdiff_formula C27H18N2
_shelx_space_group_comment
;
The symmetry employed for this shelxl refinement is uniquely defined
by the following loop, which should always be used as a source of
symmetry information in preference to the above space-group names.
They are only intended as comments.
;
_reflns_odcompleteness_completeness 99.59
_reflns_odcompleteness_iscentric 1
_reflns_odcompleteness_theta 27.42
_olex2_refinement_description
;
1. Fixed Uiso
 At 1.2 times of:
  All C(H) groups
2.a Aromatic/amide H refined with riding coordinates:
 C007(H007), C008(H008), C00A(H00A), C00C(H00C), C00D(H00D), C00G(H00G),
 C00H(H00H), C00I(H00I), C00K(H00K), C00L(H00L), C00M(H00M), C00N(H00N),
 C00O(H00O), C00P(H00P), C00Q(H00Q), C00R(H00R), C00S(H00S), C00T(H00T)
;
_olex2_submission_special_instructions 'No special instructions were received'
_oxdiff_exptl_absorpt_empirical_details
;
Empirical correction (ABSPACK) includes:
- Absorption correction using spherical harmonics
- Frame scaling
;
_oxdiff_exptl_absorpt_empirical_full_max 1.326
_oxdiff_exptl_absorpt_empirical_full_min 0.669

loop_
_space_group_symop_operation_xyz
'x, y, z'
'-x, -y, -z'

loop_
_atom_site_label
_atom_site_type_symbol
_atom_site_fract_x
_atom_site_fract_y
_atom_site_fract_z
_atom_site_U_iso_or_equiv
_atom_site_adp_type
_atom_site_occupancy
_atom_site_site_symmetry_order
_atom_site_calc_flag
_atom_site_refinement_flags_posn
_atom_site_refinement_flags_adp
_atom_site_refinement_flags_occupancy
_atom_site_disorder_assembly
_atom_site_disorder_group
N001 N 1.02731(13) 0.56122(11) 0.17123(8) 0.0690(3) Uani 1 1 d . . . . .
C002 C 0.87728(14) 0.51468(13) 0.22531(8) 0.0575(3) Uani 1 1 d . . . . .
C003 C 1.17305(15) 0.45448(14) 0.12820(8) 0.0600(3) Uani 1 1 d . . . . .
C004 C -0.12825(15) 0.12949(14) 0.58522(8) 0.0611(3) Uani 1 1 d . . . . .
C005 C 0.57974(15) 0.41573(14) 0.33636(8) 0.0612(3) Uani 1 1 d . . . . .
C006 C 1.04854(16) 0.71394(14) 0.15947(8) 0.0624(3) Uani 1 1 d . . . . .
C007 C 1.27674(16) 0.32581(14) 0.17748(8) 0.0650(3) Uani 1 1 d . . . . .
H007 H 1.251129 0.305933 0.239833 0.078 Uiso 1 1 calc R U . . .
C008 C 0.83788(16) 0.37856(14) 0.22012(8) 0.0628(3) Uani 1 1 d . . . . .
H008 H 0.911064 0.319165 0.179081 0.075 Uiso 1 1 calc R U . . .
C009 C 0.16374(16) 0.24814(15) 0.49297(8) 0.0633(3) Uani 1 1 d . . . . .
C00A C 0.69292(15) 0.33036(14) 0.27447(8) 0.0626(3) Uani 1 1 d . . . . .
H00A H 0.670104 0.238651 0.269724 0.075 Uiso 1 1 calc R U . . .
N00B N -0.40552(17) 0.02146(16) 0.66496(9) 0.0894(4) Uani 1 1 d . . . . .
C00C C 1.41857(16) 0.22646(15) 0.13434(9) 0.0698(3) Uani 1 1 d . . . . .
H00C H 1.488188 0.139519 0.167705 0.084 Uiso 1 1 calc R U . . .
C00D C 0.76285(17) 0.60152(15) 0.28655(9) 0.0681(3) Uani 1 1 d . . . . .
H00D H 0.784897 0.693655 0.291059 0.082 Uiso 1 1 calc R U . . .
C10 C 0.43245(17) 0.36075(15) 0.39446(9) 0.0675(3) Uani 1 1 d . . . . .
C00F C -0.28129(18) 0.06757(16) 0.63054(9) 0.0696(3) Uani 1 1 d . . . . .
C00G C 1.21300(17) 0.48331(16) 0.03576(9) 0.0701(3) Uani 1 1 d . . . . .
H00G H 1.143732 0.570105 0.002114 0.084 Uiso 1 1 calc R U . . .
C00H C 0.61753(17) 0.55264(15) 0.34046(9) 0.0709(3) Uani 1 1 d . . . . .
H00H H 0.542673 0.612880 0.380709 0.085 Uiso 1 1 calc R U . . .
C00I C 1.20944(17) 0.73492(16) 0.17548(9) 0.0726(4) Uani 1 1 d . . . . .
H00I H 1.299821 0.650401 0.197432 0.087 Uiso 1 1 calc R U . . .
C00J C 0.31410(17) 0.30833(16) 0.44194(9) 0.0702(3) Uani 1 1 d . . . . .
C00K C 1.45737(17) 0.25548(17) 0.04222(10) 0.0745(4) Uani 1 1 d . . . . .
H00K H 1.552710 0.188166 0.013223 0.089 Uiso 1 1 calc R U . . .
C00L C 1.35495(19) 0.38403(18) -0.00672(9) 0.0788(4) Uani 1 1 d . . . . .
H00L H 1.381630 0.404218 -0.069028 0.095 Uiso 1 1 calc R U . . .
C00M C 0.04354(18) 0.06554(17) 0.60911(9) 0.0786(4) Uani 1 1 d . . . . .
H00M H 0.062163 -0.017951 0.656579 0.094 Uiso 1 1 calc R U . . .
C00N C 0.18866(18) 0.12402(17) 0.56335(10) 0.0789(4) Uani 1 1 d . . . . .
H00N H 0.304912 0.079435 0.579994 0.095 Uiso 1 1 calc R U . . .
C00O C 1.2359(2) 0.88212(19) 0.15876(10) 0.0835(4) Uani 1 1 d . . . . .
H00O H 1.345468 0.895886 0.168499 0.100 Uiso 1 1 calc R U . . .
C00P C 0.91471(19) 0.84056(16) 0.12956(11) 0.0827(4) Uani 1 1 d . . . . .
H00P H 0.805072 0.828070 0.119103 0.099 Uiso 1 1 calc R U . . .
C00Q C -0.15484(18) 0.25447(18) 0.51580(9) 0.0809(4) Uani 1 1 d . . . . .
H00Q H -0.271331 0.299002 0.499434 0.097 Uiso 1 1 calc R U . . .
C00R C -0.01027(18) 0.31364(18) 0.47064(10) 0.0823(4) Uani 1 1 d . . . . .
H00R H -0.030000 0.399043 0.424365 0.099 Uiso 1 1 calc R U . . .
C00S C 1.1033(2) 1.00704(18) 0.12820(12) 0.0895(5) Uani 1 1 d . . . . .
H00S H 1.122323 1.105626 0.116463 0.107 Uiso 1 1 calc R U . . .
C00T C 0.9431(2) 0.98642(17) 0.11502(13) 0.0957(5) Uani 1 1 d . . . . .
H00T H 0.850894 1.071898 0.095894 0.115 Uiso 1 1 calc R U . . .

loop_
_atom_site_aniso_label
_atom_site_aniso_U_11
_atom_site_aniso_U_22
_atom_site_aniso_U_33
_atom_site_aniso_U_23
_atom_site_aniso_U_13
_atom_site_aniso_U_12
N001 0.0590(6) 0.0609(6) 0.0827(7) -0.0167(5) 0.0132(5) -0.0211(5)
C002 0.0521(6) 0.0593(6) 0.0588(7) -0.0085(5) -0.0027(5) -0.0157(5)
C003 0.0513(6) 0.0638(7) 0.0669(7) -0.0153(6) 0.0022(5) -0.0220(5)
C004 0.0584(7) 0.0701(7) 0.0538(7) -0.0092(5) -0.0004(5) -0.0212(6)
C005 0.0533(6) 0.0671(7) 0.0600(7) -0.0052(6) -0.0036(5) -0.0183(5)
C006 0.0592(7) 0.0641(7) 0.0641(7) -0.0148(5) 0.0056(5) -0.0227(6)
C007 0.0631(7) 0.0707(8) 0.0608(7) -0.0125(6) -0.0003(5) -0.0213(6)
C008 0.0584(6) 0.0675(7) 0.0644(7) -0.0203(6) 0.0029(5) -0.0201(6)
C009 0.0609(7) 0.0726(8) 0.0579(7) -0.0155(6) 0.0037(5) -0.0241(6)
C00A 0.0586(6) 0.0645(7) 0.0679(7) -0.0127(6) -0.0053(5) -0.0223(5)
N00B 0.0754(7) 0.1087(10) 0.0844(8) -0.0020(7) -0.0030(6) -0.0418(7)
C00C 0.0565(6) 0.0710(8) 0.0803(9) -0.0151(6) -0.0046(6) -0.0162(6)
C00D 0.0695(7) 0.0617(7) 0.0729(8) -0.0178(6) 0.0065(6) -0.0229(6)
C10 0.0600(7) 0.0762(8) 0.0646(7) -0.0109(6) -0.0013(6) -0.0212(6)
C00F 0.0655(7) 0.0803(8) 0.0618(7) -0.0069(6) -0.0041(6) -0.0248(7)
C00G 0.0624(7) 0.0799(8) 0.0658(8) -0.0082(6) -0.0054(6) -0.0212(6)
C00H 0.0668(7) 0.0687(8) 0.0721(8) -0.0199(6) 0.0112(6) -0.0174(6)
C00I 0.0648(7) 0.0819(9) 0.0755(8) -0.0258(7) -0.0011(6) -0.0222(7)
C00J 0.0662(7) 0.0801(8) 0.0657(8) -0.0161(6) 0.0038(6) -0.0274(7)
C00K 0.0588(7) 0.0865(9) 0.0811(9) -0.0322(7) 0.0066(6) -0.0206(7)
C00L 0.0724(8) 0.1029(11) 0.0620(8) -0.0215(7) 0.0016(6) -0.0258(8)
C00M 0.0679(8) 0.0848(9) 0.0726(8) 0.0124(7) -0.0116(6) -0.0232(7)
C00N 0.0583(7) 0.0954(10) 0.0765(9) 0.0031(7) -0.0124(6) -0.0223(7)
C00O 0.0735(8) 0.0995(11) 0.0947(10) -0.0474(9) 0.0100(7) -0.0395(8)
C00P 0.0670(8) 0.0723(8) 0.1071(11) -0.0045(8) -0.0125(7) -0.0246(7)
C00Q 0.0576(7) 0.1002(10) 0.0708(8) 0.0094(7) -0.0076(6) -0.0190(7)
C00R 0.0675(8) 0.0909(10) 0.0720(9) 0.0146(7) -0.0028(6) -0.0222(7)
C00S 0.0852(10) 0.0753(9) 0.1119(12) -0.0359(9) 0.0219(9) -0.0353(8)
C00T 0.0817(10) 0.0666(9) 0.1282(14) -0.0048(9) -0.0034(9) -0.0202(8)

loop_
_atom_type_symbol
_atom_type_description
_atom_type_scat_dispersion_real
_atom_type_scat_dispersion_imag
_atom_type_scat_source
C C 0.0033 0.0016 'International Tables Vol C Tables 4.2.6.8 and 6.1.1.4'
H H 0.0000 0.0000 'International Tables Vol C Tables 4.2.6.8 and 6.1.1.4'
N N 0.0061 0.0033 'International Tables Vol C Tables 4.2.6.8 and 6.1.1.4'

loop_
_exptl_crystal_face_index_h
_exptl_crystal_face_index_k
_exptl_crystal_face_index_l
_exptl_crystal_face_perp_dist
10 0 4 0.1900
0 11 12 0.2295
-11 -1 -6 0.1861
0 -11 -13 0.2327
10 2 12 0.1907
0 0 21 0.1536
-11 -3 -8 0.1920
0 0 -21 0.1253
10 0 10 0.1619
0 -9 11 0.2877
0 12 4 0.2591
0 12 -3 0.2658
1 -12 -3 0.2824
0 7 19 0.2003
0 -7 -19 0.2016
-1 -4 18 0.2043

loop_
_geom_angle_atom_site_label_1
_geom_angle_atom_site_label_2
_geom_angle_atom_site_label_3
_geom_angle
_geom_angle_site_symmetry_1
_geom_angle_site_symmetry_3
_geom_angle_publ_flag
C002 N001 C003 121.17(9) . . ?
C002 N001 C006 122.23(9) . . ?
C006 N001 C003 116.53(9) . . ?
C008 C002 N001 120.87(10) . . ?
C008 C002 C00D 117.66(10) . . ?
C00D C002 N001 121.47(10) . . ?
C007 C003 N001 121.22(11) . . ?
C007 C003 C00G 119.50(11) . . ?
C00G C003 N001 119.26(12) . . ?
C00M C004 C00F 121.34(11) . . ?
C00M C004 C00Q 119.36(11) . . ?
C00Q C004 C00F 119.30(11) . . ?
C00A C005 C10 120.38(11) . . ?
C00H C005 C00A 117.40(10) . . ?
C00H C005 C10 122.21(11) . . ?
C00I C006 N001 119.38(12) . . ?
C00P C006 N001 121.39(11) . . ?
C00P C006 C00I 119.19(12) . . ?
C003 C007 H007 120.0 . . ?
C003 C007 C00C 119.99(12) . . ?
C00C C007 H007 120.0 . . ?
C002 C008 H008 119.4 . . ?
C00A C008 C002 121.19(11) . . ?
C00A C008 H008 119.4 . . ?
C00N C009 C00J 121.89(12) . . ?
C00R C009 C00J 119.61(12) . . ?
C00R C009 C00N 118.49(11) . . ?
C005 C00A H00A 119.3 . . ?
C008 C00A C005 121.32(11) . . ?
C008 C00A H00A 119.3 . . ?
C007 C00C H00C 119.9 . . ?
C00K C00C C007 120.26(13) . . ?
C00K C00C H00C 119.9 . . ?
C002 C00D H00D 119.6 . . ?
C00H C00D C002 120.74(11) . . ?
C00H C00D H00D 119.6 . . ?
C00J C10 C005 176.94(14) . . ?
N00B C00F C004 178.15(14) . . ?
C003 C00G H00G 119.9 . . ?
C00L C00G C003 120.15(13) . . ?
C00L C00G H00G 119.9 . . ?
C005 C00H H00H 119.2 . . ?
C00D C00H C005 121.68(11) . . ?
C00D C00H H00H 119.2 . . ?
C006 C00I H00I 120.1 . . ?
C006 C00I C00O 119.78(14) . . ?
C00O C00I H00I 120.1 . . ?
C10 C00J C009 175.37(14) . . ?
C00C C00K H00K 120.1 . . ?
C00L C00K C00C 119.71(12) . . ?
C00L C00K H00K 120.1 . . ?
C00G C00L H00L 119.8 . . ?
C00K C00L C00G 120.38(13) . . ?
C00K C00L H00L 119.8 . . ?
C004 C00M H00M 119.8 . . ?
C004 C00M C00N 120.35(12) . . ?
C00N C00M H00M 119.8 . . ?
C009 C00N H00N 119.6 . . ?
C00M C00N C009 120.71(12) . . ?
C00M C00N H00N 119.6 . . ?
C00I C00O H00O 119.7 . . ?
C00S C00O C00I 120.66(13) . . ?
C00S C00O H00O 119.7 . . ?
C006 C00P H00P 120.0 . . ?
C006 C00P C00T 119.91(13) . . ?
C00T C00P H00P 120.0 . . ?
C004 C00Q H00Q 119.9 . . ?
C00R C00Q C004 120.27(12) . . ?
C00R C00Q H00Q 119.9 . . ?
C009 C00R H00R 119.6 . . ?
C00Q C00R C009 120.80(12) . . ?
C00Q C00R H00R 119.6 . . ?
C00O C00S H00S 120.3 . . ?
C00T C00S C00O 119.41(14) . . ?
C00T C00S H00S 120.3 . . ?
C00P C00T H00T 119.5 . . ?
C00S C00T C00P 121.01(15) . . ?
C00S C00T H00T 119.5 . . ?

loop_
_geom_bond_atom_site_label_1
_geom_bond_atom_site_label_2
_geom_bond_distance
_geom_bond_site_symmetry_2
_geom_bond_publ_flag
N001 C002 1.3957(14) . ?
N001 C003 1.4320(15) . ?
N001 C006 1.4255(15) . ?
C002 C008 1.3914(16) . ?
C002 C00D 1.3914(17) . ?
C003 C007 1.3779(17) . ?
C003 C00G 1.3798(18) . ?
C004 C00F 1.4388(17) . ?
C004 C00M 1.3686(17) . ?
C004 C00Q 1.3758(18) . ?
C005 C00A 1.3877(17) . ?
C005 C10 1.4351(16) . ?
C005 C00H 1.3875(18) . ?
C006 C00I 1.3792(17) . ?
C006 C00P 1.3725(18) . ?
C007 H007 0.9300 . ?
C007 C00C 1.3796(17) . ?
C008 H008 0.9300 . ?
C008 C00A 1.3728(16) . ?
C009 C00J 1.4378(16) . ?
C009 C00N 1.3794(19) . ?
C009 C00R 1.3768(18) . ?
C00A H00A 0.9300 . ?
N00B C00F 1.1403(15) . ?
C00C H00C 0.9300 . ?
C00C C00K 1.3745(19) . ?
C00D H00D 0.9300 . ?
C00D C00H 1.3750(17) . ?
C10 C00J 1.1922(16) . ?
C00G H00G 0.9300 . ?
C00G C00L 1.3749(19) . ?
C00H H00H 0.9300 . ?
C00I H00I 0.9300 . ?
C00I C00O 1.3836(19) . ?
C00K H00K 0.9300 . ?
C00K C00L 1.370(2) . ?
C00L H00L 0.9300 . ?
C00M H00M 0.9300 . ?
C00M C00N 1.3741(18) . ?
C00N H00N 0.9300 . ?
C00O H00O 0.9300 . ?
C00O C00S 1.362(2) . ?
C00P H00P 0.9300 . ?
C00P C00T 1.380(2) . ?
C00Q H00Q 0.9300 . ?
C00Q C00R 1.3714(18) . ?
C00R H00R 0.9300 . ?
C00S H00S 0.9300 . ?
C00S C00T 1.356(2) . ?
C00T H00T 0.9300 . ?

loop_
_geom_torsion_atom_site_label_1
_geom_torsion_atom_site_label_2
_geom_torsion_atom_site_label_3
_geom_torsion_atom_site_label_4
_geom_torsion
_geom_torsion_site_symmetry_1
_geom_torsion_site_symmetry_2
_geom_torsion_site_symmetry_3
_geom_torsion_site_symmetry_4
_geom_torsion_publ_flag
N001 C002 C008 C00A 178.57(11) . . . . ?
N001 C002 C00D C00H -178.83(12) . . . . ?
N001 C003 C007 C00C -178.77(10) . . . . ?
N001 C003 C00G C00L 178.58(11) . . . . ?
N001 C006 C00I C00O 175.90(11) . . . . ?
N001 C006 C00P C00T -177.07(13) . . . . ?
C002 N001 C003 C007 -60.93(16) . . . . ?
C002 N001 C003 C00G 120.68(13) . . . . ?
C002 N001 C006 C00I 126.86(13) . . . . ?
C002 N001 C006 C00P -55.41(18) . . . . ?
C002 C008 C00A C005 0.27(19) . . . . ?
C002 C00D C00H C005 0.3(2) . . . . ?
C003 N001 C002 C008 -17.79(18) . . . . ?
C003 N001 C002 C00D 161.75(12) . . . . ?
C003 N001 C006 C00I -50.07(16) . . . . ?
C003 N001 C006 C00P 127.66(14) . . . . ?
C003 C007 C00C C00K 0.18(19) . . . . ?
C003 C00G C00L C00K 0.3(2) . . . . ?
C004 C00M C00N C009 0.2(2) . . . . ?
C004 C00Q C00R C009 0.9(2) . . . . ?
C006 N001 C002 C008 165.42(12) . . . . ?
C006 N001 C002 C00D -15.03(18) . . . . ?
C006 N001 C003 C007 116.03(13) . . . . ?
C006 N001 C003 C00G -62.36(15) . . . . ?
C006 C00I C00O C00S 1.2(2) . . . . ?
C006 C00P C00T C00S 1.3(3) . . . . ?
C007 C003 C00G C00L 0.17(18) . . . . ?
C007 C00C C00K C00L 0.3(2) . . . . ?
C008 C002 C00D C00H 0.73(19) . . . . ?
C00A C005 C00H C00D -0.98(19) . . . . ?
C00C C00K C00L C00G -0.5(2) . . . . ?
C00D C002 C008 C00A -1.00(18) . . . . ?
C10 C005 C00A C008 -178.05(11) . . . . ?
C10 C005 C00H C00D 177.76(12) . . . . ?
C00F C004 C00M C00N 178.27(13) . . . . ?
C00F C004 C00Q C00R -178.85(14) . . . . ?
C00G C003 C007 C00C -0.39(18) . . . . ?
C00H C005 C00A C008 0.71(18) . . . . ?
C00I C006 C00P C00T 0.7(2) . . . . ?
C00I C00O C00S C00T 0.7(2) . . . . ?
C00J C009 C00N C00M -177.82(13) . . . . ?
C00J C009 C00R C00Q 177.28(14) . . . . ?
C00M C004 C00Q C00R 0.4(2) . . . . ?
C00N C009 C00R C00Q -1.6(2) . . . . ?
C00O C00S C00T C00P -1.9(3) . . . . ?
C00P C006 C00I C00O -1.89(19) . . . . ?
C00Q C004 C00M C00N -1.0(2) . . . . ?
C00R C009 C00N C00M 1.1(2) . . . . ?

loop_
_exptl_oxdiff_crystal_face_indexfrac_h
_exptl_oxdiff_crystal_face_indexfrac_k
_exptl_oxdiff_crystal_face_indexfrac_l
_exptl_oxdiff_crystal_face_x
_exptl_oxdiff_crystal_face_y
_exptl_oxdiff_crystal_face_z
10.2546 -0.4413 4.1194 -0.0278 -0.2671 0.9633
-0.0435 11.2745 12.4400 0.1035 0.9946 0.0066
-10.5398 -1.2046 -6.0665 0.0134 0.1284 -0.9916
-0.2977 -11.3525 -12.6794 -0.1034 -0.9939 -0.0388
9.9079 2.4487 11.9146 -0.1912 0.1105 0.9753
0.3101 -0.1738 21.0010 -0.8464 0.4876 0.2143
-10.6129 -2.6838 -7.7437 0.0003 -0.0006 -1.0000
-0.0525 0.2402 -20.9161 0.8506 -0.4900 -0.1909
10.0000 -0.0000 10.0000 -0.2439 -0.0892 0.9882
-0.0000 -9.0000 11.0000 -0.9223 -0.2860 0.1758
0.0000 12.0000 4.0000 0.4813 0.8333 -0.0701
0.0000 12.0000 -3.0000 0.7620 0.6638 -0.1317
1.0000 -12.0000 -3.0000 -0.5057 -0.8422 0.1690
-0.0000 7.0000 19.0000 -0.3874 0.8897 0.1058
0.0000 -7.0000 -19.0000 0.3874 -0.8897 -0.1058
-1.0000 -4.0000 18.0000 -0.9512 0.2235 0.1035
